data_9007783
loop_
_publ_author_name
'Lutz, H. D.'
'Kellersohn, T.'
'Vogt, T.'

_publ_section_title
;
 Structural instability of the water molecule in Sr(IO3)2.H2O,
 a neutron diffraction study
;
_journal_name_full 'Acta Crystallographica, Section C'
_journal_page_first 979
_journal_page_last 981
_journal_paper_doi 10.1107/S0108270189010218
_journal_volume 46
_journal_year 1990
_chemical_formula_structural Sr(IO3)2.H2O
_chemical_formula_sum 'H2 I2 O7 Sr'
_space_group_IT_number 15
_symmetry_space_group_name_Hall '-I 2yc'
_symmetry_space_group_name_H-M 'I 1 2/c 1'
_cell_angle_alpha 90
_cell_angle_beta 90.230
_cell_angle_gamma 90
_cell_length_a 8.9003
_cell_length_b 7.748
_cell_length_c 9.6496
_cell_formula_units_Z 4
_cell_volume 665.426
_database_code_amcsd 0010145
_exptl_crystal_density_diffrn 4.546
_cod_original_cell_volume 665.427
_cod_original_formula_sum 'Sr I2 O7 H2'
_cod_database_code 9007783
_amcsd_formula_title Sr(IO3)2.H2O

loop_
_space_group_symop_operation_xyz
x,y,z
1/2+x,1/2+y,1/2+z
x,-y,1/2+z
1/2+x,1/2-y,+z
-x,y,1/2-z
1/2-x,1/2+y,-z
-x,-y,-z
1/2-x,1/2-y,1/2-z

loop_
_atom_site_aniso_label
_atom_site_aniso_U_11
_atom_site_aniso_U_22
_atom_site_aniso_U_33
_atom_site_aniso_U_12
_atom_site_aniso_U_13
_atom_site_aniso_U_23
Sr 0.01770 0.01720 0.02570 0.00000 0.00950 0.00000
I 0.01120 0.01310 0.01250 0.00040 0.00240 0.00080
O1 0.01420 0.02290 0.03020 0.00300 0.00340 0.00220
O2 0.02030 0.01980 0.02410 0.00260 0.00760 0.00720
O3 0.02170 0.03060 0.01600 0.00110 0.00190 0.00550
O4 0.01590 0.02180 0.09970 0.00000 0.00300 0.00000
H 0.03190 0.04370 0.05740 0.00950 0.00370 0.00890

loop_
_atom_site_label
_atom_site_fract_x
_atom_site_fract_y
_atom_site_fract_z
Sr 0.00000 0.40830 0.25000
I 0.26440 0.28090 0.55980
O1 0.06760 0.33630 0.56440
O2 0.26200 0.08740 0.66670
O3 0.27150 0.18400 0.39180
O4 0.00000 0.08320 0.25000
H 0.08460 0.01730 0.22500

loop_
_cod_related_entry_id
_cod_related_entry_database
_cod_related_entry_code
1 AMCSD 0010145
